data_1536992
loop_
_publ_author_name
'Zaremba, V.I.'
'Hoffmann, R.D.'
'Rodewald, U.C.'
'Poettgen, R.'
'Kal'ichak, Ya.M.'

_publ_section_title
;
 The Indium-Rich Intermetallics YbCoIn5, YbRhIn5, and YbPtIn4
;
_journal_name_full 'Zeitschrift fuer Anorganische und Allgemeine Chemie'
_journal_page_first 1157
_journal_page_last 1161
_journal_volume 629
_journal_year 2003
_chemical_formula_sum 'Co In5 Yb'
_chemical_name_systematic 'Yb Co In5'
_space_group_IT_number 123
_symmetry_space_group_name_Hall '-P 4 2'
_symmetry_space_group_name_H-M 'P 4/m m m'
_cell_angle_alpha 90
_cell_angle_beta 90
_cell_angle_gamma 90
_cell_formula_units_Z 1
_cell_length_a 4.559
_cell_length_b 4.559
_cell_length_c 7.433
_cell_volume 154.491
_citation_journal_id_ASTM ZAACAB
_cod_data_source_file Zaremba_ZAACAB_2003_915.cif
_cod_data_source_block Co1In5Yb1
_cod_original_formula_sum 'Co1 In5 Yb1'
_cod_database_code 1536992

loop_
_symmetry_equiv_pos_as_xyz
x,y,z
-y,x,z
-x,-y,z
y,-x,z
x,-y,-z
y,x,-z
-x,y,-z
-y,-x,-z
-x,-y,-z
y,-x,-z
x,y,-z
-y,x,-z
-x,y,z
-y,-x,z
x,-y,z
y,x,z

loop_
_atom_site_label
_atom_site_type_symbol
_atom_site_fract_x
_atom_site_fract_y
_atom_site_fract_z
_atom_site_occupancy
_atom_site_U_iso_or_equiv
Yb1 Yb 0 0 0 1 0.0
In1 In 0.5 0.5 0 1 0.0
In2 In 0.5 0 0.30469 1 0.0
Co1 Co 0 0 0.5 1 0.0
